data_4507498
loop_
_publ_author_name
'Rodr\'iguez-Hermida, Sabina'
'Lago, Ana B.'
'Ca\~nadillas-Delgado, Laura'
'Carballo, Rosa'
'V\'azquez-L\'opez, Ezequiel M.'

_publ_section_title
;
 Solid-State Coordinative Behavior of a New Asymmetrical Bis-hydrazone
 Ligand Containing Two Different Binding Pockets
;
_journal_issue 3
_journal_name_full 'Crystal Growth &amp; Design'
_journal_page_first 1193
_journal_paper_doi 10.1021/cg301628q
_journal_volume 13
_journal_year 2013
_chemical_formula_sum 'C44 H34 Co N8 O14'
_chemical_formula_weight 957.72
_chemical_name_systematic
;
 ?
;
_space_group_IT_number 15
_symmetry_cell_setting monoclinic
_symmetry_space_group_name_Hall '-C 2yc'
_symmetry_space_group_name_H-M 'C 1 2/c 1'
_atom_sites_solution_hydrogens geom
_atom_sites_solution_primary direct
_atom_sites_solution_secondary difmap
_audit_creation_method SHELXL-97
_cell_angle_alpha 90.00
_cell_angle_beta 107.906(5)
_cell_angle_gamma 90.00
_cell_formula_units_Z 4
_cell_length_a 16.211(3)
_cell_length_b 21.047(4)
_cell_length_c 16.576(4)
_cell_measurement_temperature 293(2)
_cell_volume 5381.7(19)
_computing_cell_refinement HKL2000
_computing_data_collection HKL2000
_computing_data_reduction HKL2000
_computing_molecular_graphics Mercury
_computing_publication_material Mercury
_computing_structure_refinement 'SHELXL-97 (Sheldrick, 1997)'
_computing_structure_solution 'SHELXS-97 (Sheldrick, 1990)'
_diffrn_ambient_temperature 293(2)
_diffrn_measured_fraction_theta_full 0.994
_diffrn_measured_fraction_theta_max 0.994
_diffrn_measurement_device_type 'Bruker APEX-II CCD'
_diffrn_measurement_method '\f and \w scans'
_diffrn_radiation_monochromator graphite
_diffrn_radiation_source 'fine-focus sealed tube'
_diffrn_radiation_type MoK\a
_diffrn_radiation_wavelength 0.71073
_diffrn_reflns_av_R_equivalents 0.1110
_diffrn_reflns_av_sigmaI/netI 0.2035
_diffrn_reflns_limit_h_max 19
_diffrn_reflns_limit_h_min -16
_diffrn_reflns_limit_k_max 24
_diffrn_reflns_limit_k_min -24
_diffrn_reflns_limit_l_max 19
_diffrn_reflns_limit_l_min -19
_diffrn_reflns_number 14093
_diffrn_reflns_theta_full 25.00
_diffrn_reflns_theta_max 25.00
_diffrn_reflns_theta_min 1.64
_diffrn_standards_number 0
_exptl_absorpt_coefficient_mu 0.383
_exptl_absorpt_correction_T_max 1.000
_exptl_absorpt_correction_T_min 0.806
_exptl_absorpt_correction_type multi-scan
_exptl_crystal_colour yellow
_exptl_crystal_density_diffrn 1.182
_exptl_crystal_density_method 'not measured'
_exptl_crystal_description prism
_exptl_crystal_F_000 1972
_exptl_crystal_size_max 0.19
_exptl_crystal_size_mid 0.12
_exptl_crystal_size_min 0.12
_refine_diff_density_max 0.453
_refine_diff_density_min -0.430
_refine_diff_density_rms 0.077
_refine_ls_extinction_method none
_refine_ls_goodness_of_fit_ref 0.804
_refine_ls_hydrogen_treatment mixed
_refine_ls_matrix_type full
_refine_ls_number_parameters 304
_refine_ls_number_reflns 4713
_refine_ls_number_restraints 0
_refine_ls_restrained_S_all 0.804
_refine_ls_R_factor_all 0.1662
_refine_ls_R_factor_gt 0.0732
_refine_ls_shift/su_max 0.000
_refine_ls_shift/su_mean 0.000
_refine_ls_structure_factor_coef Fsqd
_refine_ls_weighting_details 'calc w=1/[\s^2^(Fo^2^)+(0.0927P)^2^+0.0000P] where P=(Fo^2^+2Fc^2^)/3'
_refine_ls_weighting_scheme calc
_refine_ls_wR_factor_gt 0.1713
_refine_ls_wR_factor_ref 0.2037
_reflns_number_gt 1775
_reflns_number_total 4713
_reflns_threshold_expression >2sigma(I)
_cod_data_source_file cg301628q_si_002.cif
_cod_data_source_block 1a.5H2O
_cod_depositor_comments
;
The following automatic conversions were performed:

'_symmetry_cell_setting' value 'Monoclinic' changed to 'monoclinic'
according to /home/saulius/struct/CIF-dictionaries/cif_core.dic
dictionary named 'cif_core.dic' version 2.4.2 from 2011-04-26.

Automatic conversion script
Id: cif_fix_values 1891 2012-01-12 08:04:46Z andrius 
;
_cod_original_cell_volume 5381.5(19)
_cod_original_sg_symbol_H-M C2/c
_cod_database_code 4507498

loop_
_symmetry_equiv_pos_as_xyz
'x, y, z'
'-x, y, -z+1/2'
'x+1/2, y+1/2, z'
'-x+1/2, y+1/2, -z+1/2'
'-x, -y, -z'
'x, -y, z-1/2'
'-x+1/2, -y+1/2, -z'
'x+1/2, -y+1/2, z-1/2'

loop_
_atom_site_label
_atom_site_type_symbol
_atom_site_fract_x
_atom_site_fract_y
_atom_site_fract_z
_atom_site_U_iso_or_equiv
_atom_site_adp_type
_atom_site_occupancy
_atom_site_symmetry_multiplicity
_atom_site_calc_flag
_atom_site_refinement_flags
Co1 Co 0.5000 0.36413(5) 1.2500 0.0396(4) Uani 1 2 d S
O3A O 0.4060(2) 0.42643(15) 1.1886(2) 0.0416(9) Uani 1 1 d .
O6A O 0.5901(3) 0.28816(17) 1.2763(2) 0.0539(11) Uani 1 1 d .
O6B O 0.1343(3) 0.6542(2) 0.7677(3) 0.0825(15) Uani 1 1 d .
N5B N 0.2645(3) 0.5749(2) 0.8380(3) 0.0488(12) Uani 1 1 d .
N5A N 0.5300(3) 0.35336(18) 1.1394(3) 0.0333(10) Uani 1 1 d .
N6B N 0.2482(3) 0.59757(19) 0.7559(3) 0.0494(12) Uani 1 1 d .
H6B H 0.2810 0.5870 0.7260 0.059 Uiso 1 1 calc R
N6A N 0.5892(3) 0.30540(18) 1.1419(3) 0.0399(11) Uani 1 1 d .
H6A H 0.6076 0.2968 1.0996 0.048 Uiso 1 1 calc R
C1 C 0.3266(4) 0.4982(3) 1.0848(4) 0.0551(17) Uani 1 1 d .
H1 H 0.2983 0.5116 1.1228 0.066 Uiso 1 1 calc R
C2 C 0.4099(3) 0.4602(2) 0.9718(3) 0.0380(13) Uani 1 1 d .
H2 H 0.4381 0.4472 0.9336 0.046 Uiso 1 1 calc R
C3A C 0.3903(3) 0.4504(2) 1.1104(3) 0.0388(13) Uani 1 1 d .
C3B C 0.3047(4) 0.5256(3) 1.0059(4) 0.0507(15) Uani 1 1 d .
H3B H 0.2615 0.5564 0.9908 0.061 Uiso 1 1 calc R
C4B C 0.3481(3) 0.5069(2) 0.9476(3) 0.0394(13) Uani 1 1 d .
C4A C 0.4322(3) 0.4311(2) 1.0522(3) 0.0323(12) Uani 1 1 d .
C5B C 0.3245(4) 0.5342(2) 0.8624(3) 0.0436(14) Uani 1 1 d .
H5B H 0.3542 0.5214 0.8254 0.052 Uiso 1 1 calc R
C5A C 0.4971(3) 0.3822(2) 1.0668(3) 0.0400(13) Uani 1 1 d .
H5A H 0.5168 0.3704 1.0218 0.048 Uiso 1 1 calc R
C6A C 0.6158(4) 0.2734(2) 1.2152(4) 0.0463(15) Uani 1 1 d .
C6B C 0.1796(5) 0.6365(3) 0.7239(4) 0.0588(17) Uani 1 1 d .
C7A C 0.6783(4) 0.2202(3) 1.2231(4) 0.0528(16) Uani 1 1 d .
C7B C 0.1600(4) 0.6571(3) 0.6349(4) 0.0626(18) Uani 1 1 d .
C8A C 0.7200(9) 0.1984(5) 1.3002(6) 0.204(7) Uani 1 1 d .
H8A H 0.7111 0.2170 1.3477 0.245 Uiso 1 1 calc R
C8B C 0.0831(7) 0.6859(6) 0.5972(6) 0.177(5) Uani 1 1 d .
H8B H 0.0427 0.6905 0.6264 0.212 Uiso 1 1 calc R
C9B C 0.0645(9) 0.7088(7) 0.5139(7) 0.222(8) Uani 1 1 d .
H9B H 0.0134 0.7313 0.4900 0.266 Uiso 1 1 calc R
C9A C 0.7771(10) 0.1478(6) 1.3094(7) 0.268(10) Uani 1 1 d .
H9A H 0.8007 0.1300 1.3629 0.321 Uiso 1 1 calc R
C10A C 0.7987(5) 0.1241(4) 1.2460(6) 0.105(3) Uani 1 1 d .
H10A H 0.8382 0.0909 1.2535 0.125 Uiso 1 1 calc R
C10B C 0.1164(7) 0.6994(6) 0.4697(6) 0.148(5) Uani 1 1 d .
H10B H 0.1013 0.7135 0.4139 0.178 Uiso 1 1 calc R
C11A C 0.7626(7) 0.1492(4) 1.1722(6) 0.158(5) Uani 1 1 d .
H11A H 0.7782 0.1341 1.1262 0.190 Uiso 1 1 calc R
C11B C 0.1903(7) 0.6701(6) 0.5032(6) 0.166(5) Uani 1 1 d .
H11B H 0.2272 0.6627 0.4710 0.199 Uiso 1 1 calc R
C12A C 0.7014(7) 0.1978(4) 1.1585(5) 0.132(4) Uani 1 1 d .
H12A H 0.6768 0.2143 1.1044 0.159 Uiso 1 1 calc R
C12B C 0.2133(6) 0.6499(4) 0.5880(5) 0.117(3) Uani 1 1 d .
H12B H 0.2672 0.6311 0.6122 0.140 Uiso 1 1 calc R
O1W O 0.6509(3) 0.2973(2) 0.9986(3) 0.0739(13) Uani 1 1 d .
O2W O 0.5000 0.2463(3) 0.7500 0.100(2) Uani 1 2 d S
O3W O 0.6724(3) 0.1707(2) 0.9444(3) 0.0878(15) Uani 1 1 d .
O4W O 0.5255(3) 0.3528(2) 0.8671(3) 0.1066(18) Uani 1 1 d .
O5W O 0.5000 0.4481(4) 0.7500 0.146(4) Uani 1 2 d S

loop_
_atom_site_aniso_label
_atom_site_aniso_U_11
_atom_site_aniso_U_22
_atom_site_aniso_U_33
_atom_site_aniso_U_23
_atom_site_aniso_U_13
_atom_site_aniso_U_12
Co1 0.0499(7) 0.0398(6) 0.0268(6) 0.000 0.0085(5) 0.000
O3A 0.048(2) 0.049(2) 0.029(2) 0.0091(18) 0.0133(18) 0.0129(18)
O6A 0.077(3) 0.052(2) 0.035(2) 0.010(2) 0.021(2) 0.017(2)
O6B 0.077(3) 0.121(4) 0.049(3) 0.022(3) 0.020(3) 0.037(3)
N5B 0.062(3) 0.049(3) 0.031(3) 0.008(2) 0.007(2) 0.008(3)
N5A 0.035(3) 0.035(2) 0.029(3) -0.003(2) 0.008(2) 0.004(2)
N6B 0.060(3) 0.052(3) 0.031(3) 0.011(2) 0.007(2) 0.018(3)
N6A 0.054(3) 0.034(2) 0.029(3) -0.003(2) 0.009(2) 0.003(2)
C1 0.073(5) 0.054(4) 0.044(4) 0.002(3) 0.026(3) 0.018(3)
C2 0.050(4) 0.036(3) 0.028(3) -0.001(2) 0.011(3) -0.003(3)
C3A 0.044(3) 0.041(3) 0.031(3) -0.005(3) 0.012(3) -0.006(3)
C3B 0.051(4) 0.056(4) 0.042(4) 0.004(3) 0.009(3) 0.013(3)
C4B 0.041(3) 0.039(3) 0.034(3) 0.004(3) 0.005(3) 0.002(3)
C4A 0.036(3) 0.034(3) 0.025(3) 0.000(2) 0.006(2) 0.001(2)
C5B 0.053(4) 0.036(3) 0.039(4) 0.000(3) 0.011(3) -0.004(3)
C5A 0.047(4) 0.041(3) 0.033(3) 0.000(3) 0.014(3) 0.006(3)
C6A 0.059(4) 0.039(3) 0.035(4) 0.004(3) 0.006(3) 0.013(3)
C6B 0.080(5) 0.058(4) 0.037(4) 0.012(3) 0.015(3) 0.021(4)
C7A 0.072(4) 0.053(4) 0.031(4) 0.009(3) 0.012(3) 0.021(3)
C7B 0.064(4) 0.073(5) 0.046(4) 0.022(3) 0.010(4) 0.026(4)
C8A 0.334(16) 0.226(11) 0.080(7) 0.086(8) 0.102(9) 0.226(12)
C8B 0.172(10) 0.298(14) 0.057(6) 0.060(8) 0.029(6) 0.143(10)
C9B 0.226(14) 0.354(19) 0.074(8) 0.099(10) 0.029(9) 0.197(14)
C9A 0.43(2) 0.308(16) 0.089(8) 0.098(9) 0.108(11) 0.322(17)
C10A 0.117(7) 0.104(6) 0.090(7) 0.015(5) 0.029(5) 0.078(5)
C10B 0.138(9) 0.244(13) 0.061(7) 0.064(8) 0.027(6) 0.094(9)
C11A 0.245(12) 0.151(8) 0.119(8) 0.085(7) 0.116(9) 0.154(9)
C11B 0.172(10) 0.272(14) 0.068(6) 0.092(8) 0.056(7) 0.128(10)
C12A 0.220(10) 0.121(7) 0.083(6) 0.060(5) 0.086(7) 0.134(7)
C12B 0.134(8) 0.164(8) 0.057(5) 0.045(5) 0.036(5) 0.085(7)
O1W 0.092(3) 0.082(3) 0.056(3) 0.012(2) 0.035(3) 0.031(3)
O2W 0.101(6) 0.105(5) 0.100(6) 0.000 0.037(5) 0.000
O3W 0.101(4) 0.093(3) 0.070(3) -0.004(3) 0.026(3) 0.013(3)
O4W 0.107(4) 0.127(4) 0.083(4) -0.001(3) 0.024(3) 0.011(4)
O5W 0.159(8) 0.085(6) 0.149(9) 0.000 -0.022(6) 0.000

loop_
_atom_type_symbol
_atom_type_description
_atom_type_scat_dispersion_real
_atom_type_scat_dispersion_imag
_atom_type_scat_source
C C 0.0033 0.0016 'International Tables Vol C Tables 4.2.6.8 and 6.1.1.4'
H H 0.0000 0.0000 'International Tables Vol C Tables 4.2.6.8 and 6.1.1.4'
Co Co 0.3494 0.9721 'International Tables Vol C Tables 4.2.6.8 and 6.1.1.4'
N N 0.0061 0.0033 'International Tables Vol C Tables 4.2.6.8 and 6.1.1.4'
O O 0.0106 0.0060 'International Tables Vol C Tables 4.2.6.8 and 6.1.1.4'

loop_
_geom_angle_atom_site_label_1
_geom_angle_atom_site_label_2
_geom_angle_atom_site_label_3
_geom_angle
_geom_angle_site_symmetry_1
_geom_angle_site_symmetry_3
O3A Co1 O3A 99.6(2) 2_657 .
O3A Co1 N5A 88.35(14) 2_657 2_657
O3A Co1 N5A 99.88(14) . 2_657
O3A Co1 N5A 99.88(14) 2_657 .
O3A Co1 N5A 88.35(14) . .
N5A Co1 N5A 167.3(2) 2_657 .
O3A Co1 O6A 162.57(14) 2_657 2_657
O3A Co1 O6A 91.17(15) . 2_657
N5A Co1 O6A 76.24(15) 2_657 2_657
N5A Co1 O6A 94.06(15) . 2_657
O3A Co1 O6A 91.17(15) 2_657 .
O3A Co1 O6A 162.57(14) . .
N5A Co1 O6A 94.06(15) 2_657 .
N5A Co1 O6A 76.24(15) . .
O6A Co1 O6A 82.0(2) 2_657 .
C3A O3A Co1 128.1(3) . .
C6A O6A Co1 113.8(3) . .
C5B N5B N6B 116.3(5) . .
C5A N5A N6A 116.7(4) . .
C5A N5A Co1 129.1(3) . .
N6A N5A Co1 114.0(3) . .
C6B N6B N5B 118.6(5) . .
C6A N6A N5A 114.9(4) . .
C3B C1 C3A 122.5(5) . .
C4B C2 C4A 122.6(5) . .
O3A C3A C4A 124.7(5) . .
O3A C3A C1 117.6(5) . .
C4A C3A C1 117.7(5) . .
C1 C3B C4B 119.8(5) . .
C2 C4B C3B 118.1(5) . .
C2 C4B C5B 121.0(5) . .
C3B C4B C5B 120.8(5) . .
C3A C4A C2 119.2(5) . .
C3A C4A C5A 125.2(5) . .
C2 C4A C5A 115.6(5) . .
N5B C5B C4B 121.5(5) . .
N5A C5A C4A 123.9(5) . .
O6A C6A N6A 121.1(5) . .
O6A C6A C7A 120.3(5) . .
N6A C6A C7A 118.6(5) . .
O6B C6B N6B 121.1(5) . .
O6B C6B C7B 121.0(6) . .
N6B C6B C7B 117.9(6) . .
C12A C7A C8A 117.8(7) . .
C12A C7A C6A 123.5(6) . .
C8A C7A C6A 118.4(6) . .
C12B C7B C8B 116.8(7) . .
C12B C7B C6B 124.7(6) . .
C8B C7B C6B 118.5(7) . .
C7A C8A C9A 119.7(8) . .
C7B C8B C9B 119.7(10) . .
C10B C9B C8B 121.7(10) . .
C10A C9A C8A 122.6(9) . .
C11A C10A C9A 116.8(8) . .
C9B C10B C11B 120.2(10) . .
C10A C11A C12A 123.0(8) . .
C10B C11B C12B 119.6(9) . .
C7A C12A C11A 119.6(7) . .
C7B C12B C11B 121.8(8) . .

loop_
_geom_bond_atom_site_label_1
_geom_bond_atom_site_label_2
_geom_bond_distance
_geom_bond_site_symmetry_2
Co1 O3A 2.031(3) 2_657
Co1 O3A 2.031(3) .
Co1 N5A 2.049(4) 2_657
Co1 N5A 2.049(4) .
Co1 O6A 2.119(4) 2_657
Co1 O6A 2.119(4) .
O3A C3A 1.340(6) .
O6A C6A 1.246(6) .
O6B C6B 1.237(7) .
N5B C5B 1.265(6) .
N5B N6B 1.389(5) .
N5A C5A 1.306(6) .
N5A N6A 1.385(5) .
N6B C6B 1.352(7) .
N6A C6A 1.340(6) .
C1 C3B 1.372(7) .
C1 C3A 1.409(7) .
C2 C4B 1.372(6) .
C2 C4A 1.409(6) .
C3A C4A 1.401(7) .
C3B C4B 1.414(7) .
C4B C5B 1.463(7) .
C4A C5A 1.439(6) .
C6A C7A 1.487(7) .
C6B C7B 1.475(8) .
C7A C12A 1.325(8) .
C7A C8A 1.330(10) .
C7B C12B 1.338(9) .
C7B C8B 1.354(10) .
C8A C9A 1.388(11) .
C8B C9B 1.406(12) .
C9B C10B 1.289(13) .
C9A C10A 1.305(11) .
C10A C11A 1.295(10) .
C10B C11B 1.309(11) .
C11A C12A 1.395(9) .
C11B C12B 1.405(10) .

loop_
_geom_hbond_atom_site_label_D
_geom_hbond_atom_site_label_H
_geom_hbond_atom_site_label_A
_geom_hbond_distance_DH
_geom_hbond_distance_HA
_geom_hbond_distance_DA
_geom_hbond_angle_DHA
_geom_hbond_site_symmetry_A
N6B H6B O3A 0.86 2.31 3.129(6) 159.2 6_565
N6A H6A O1W 0.86 2.01 2.852(6) 167.6 .
